data_7222409
loop_
_publ_author_name
'Li, Ting-Ting'
'Gao, Yong-Chen'
'Zhou, Jin-Xiu'
'Huang, Mu-Hua'
'Luo, Yunjun'

_publ_section_title
;
 The Bisindolylmaleimides With Anti-Parallel Conformation by N-Dodecyl
 Chains on Indole Rings:Thermal Property and Intensive Solid-State
 Fluorescence in Single Crystal
;
_journal_name_full 'RSC Adv.'
_journal_paper_doi 10.1039/C5RA14860J
_journal_year 2015
_chemical_formula_moiety 'C44 H61 N3 O2'
_chemical_formula_sum 'C44 H61 N3 O2'
_chemical_formula_weight 663.96
_chemical_melting_point 368
_chemical_name_common N',N''-Didodecylbisindolylmaleimide
_chemical_name_systematic 3,4-bis(1-dodecyl-1H-indol-3-yl)-1H-pyrrole-2,5-dione
_chemical_properties_physical Heat-sensitive
_space_group_crystal_system triclinic
_space_group_IT_number 2
_space_group_name_Hall '-P 1'
_space_group_name_H-M_alt 'P -1'
_symmetry_space_group_name_Hall '-P 1'
_symmetry_space_group_name_H-M 'P -1'
_atom_sites_solution_hydrogens geom
_atom_sites_solution_primary direct
_atom_sites_solution_secondary difmap
_audit_creation_date 2012-09-25
_audit_creation_method
;
  Olex2 1.1
  (compiled 2011.02.15 svn.r1672, GUI svn.r3494)
;
_audit_update_record
;
2015-10-01 deposited with the CCDC.
2015-10-01 downloaded from the CCDC.
;
_cell_angle_alpha 88.215(7)
_cell_angle_beta 79.997(7)
_cell_angle_gamma 83.701(7)
_cell_formula_units_Z 2
_cell_length_a 11.2782(9)
_cell_length_b 11.2830(9)
_cell_length_c 15.7258(13)
_cell_measurement_reflns_used 3237
_cell_measurement_temperature 102.3
_cell_measurement_theta_max 29.1674
_cell_measurement_theta_min 3.1720
_cell_volume 1958.7(3)
_computing_cell_refinement
;
CrysAlisPro, Agilent Technologies,
Version 1.171.35.11 (release 16-05-2011 CrysAlis171 .NET)
(compiled May 16 2011,17:55:39)
;
_computing_data_collection
;
CrysAlisPro, Agilent Technologies,
Version 1.171.35.11 (release 16-05-2011 CrysAlis171 .NET)
(compiled May 16 2011,17:55:39)
;
_computing_data_reduction
;
CrysAlisPro, Agilent Technologies,
Version 1.171.35.11 (release 16-05-2011 CrysAlis171 .NET)
(compiled May 16 2011,17:55:39)
;
_computing_molecular_graphics
;
O. V. Dolomanov, L. J. Bourhis, R. J. Gildea, J. A. K. Howard and H. Puschmann,
OLEX2: a complete structure solution, refinement and analysis program.
J. Appl. Cryst. (2009). 42, 339-341.
;
_computing_publication_material
;
O. V. Dolomanov, L. J. Bourhis, R. J. Gildea, J. A. K. Howard and H. Puschmann,
OLEX2: a complete structure solution, refinement and analysis program.
J. Appl. Cryst. (2009). 42, 339-341.
;
_computing_structure_refinement 'SHELXL-97 (Sheldrick, 1997)'
_computing_structure_solution 'A short history of SHELX (Sheldrick, 2007)/Bruker'
_diffrn_ambient_temperature 102.3
_diffrn_detector_area_resol_mean 16.0971
_diffrn_measured_fraction_theta_full 0.997
_diffrn_measured_fraction_theta_max 0.997
_diffrn_measurement_details
;
  1 omega   16.00   54.00   1.0000   15.0000
omega____ theta____ kappa____ phi______ frames
    -      -15.9831   77.0000  -30.0000 38

  2 omega  -18.00   65.00   1.0000   15.0000
omega____ theta____ kappa____ phi______ frames
    -       21.2956 -102.0000   92.0000 83

  3 omega  -19.00   37.00   1.0000   15.0000
omega____ theta____ kappa____ phi______ frames
    -       21.2956  -37.0000  -30.0000 56

  4 omega   -5.00   50.00   1.0000   15.0000
omega____ theta____ kappa____ phi______ frames
    -       21.2956  -77.0000  -60.0000 55

  5 omega  -38.00   44.00   1.0000   15.0000
omega____ theta____ kappa____ phi______ frames
    -       21.2956  -37.0000   90.0000 82

  6 omega   -9.00   91.00   1.0000   15.0000
omega____ theta____ kappa____ phi______ frames
    -       21.2956   77.0000 -120.0000 100
;
_diffrn_measurement_device_type 'Xcalibur, Eos, Gemini'
_diffrn_measurement_method '\w scans'
_diffrn_orient_matrix_UB_11 -0.0305009000
_diffrn_orient_matrix_UB_12 -0.0029655000
_diffrn_orient_matrix_UB_13 -0.0356015000
_diffrn_orient_matrix_UB_21 -0.0547921000
_diffrn_orient_matrix_UB_22 0.0242999000
_diffrn_orient_matrix_UB_23 0.0256694000
_diffrn_orient_matrix_UB_31 0.0139519000
_diffrn_orient_matrix_UB_32 0.0582918000
_diffrn_orient_matrix_UB_33 -0.0131374000
_diffrn_radiation_monochromator graphite
_diffrn_radiation_type 'Mo K\a'
_diffrn_radiation_wavelength 0.7107
_diffrn_reflns_av_R_equivalents 0.0294
_diffrn_reflns_av_unetI/netI 0.0527
_diffrn_reflns_limit_h_max 12
_diffrn_reflns_limit_h_min -13
_diffrn_reflns_limit_k_max 13
_diffrn_reflns_limit_k_min -13
_diffrn_reflns_limit_l_max 19
_diffrn_reflns_limit_l_min -19
_diffrn_reflns_number 14911
_diffrn_reflns_theta_full 26.00
_diffrn_reflns_theta_max 26.00
_diffrn_reflns_theta_min 3.18
_diffrn_source 'Enhance (Mo) X-ray Source'
_exptl_absorpt_coefficient_mu 0.068
_exptl_absorpt_correction_T_max 1.00000
_exptl_absorpt_correction_T_min 0.78651
_exptl_absorpt_correction_type multi-scan
_exptl_absorpt_process_details
;
CrysAlisPro, Agilent Technologies,
Version 1.171.35.11 (release 16-05-2011 CrysAlis171 .NET)
(compiled May 16 2011,17:55:39)
Empirical absorption correction using spherical harmonics,
 implemented in SCALE3 ABSPACK scaling algorithm.
;
_exptl_crystal_colour red
_exptl_crystal_density_diffrn 1.126
_exptl_crystal_density_method 'not measured'
_exptl_crystal_description Block
_exptl_crystal_F_000 724
_exptl_crystal_preparation Luminescent
_exptl_crystal_recrystallization_method 'Re-crystallisation from solvent: Ethyl Acetate and Petroleum Ether'
_exptl_crystal_size_max 0.80
_exptl_crystal_size_mid 0.20
_exptl_crystal_size_min 0.10
_refine_diff_density_max 0.297
_refine_diff_density_min -0.267
_refine_diff_density_rms 0.046
_refine_ls_extinction_method none
_refine_ls_goodness_of_fit_ref 1.042
_refine_ls_hydrogen_treatment mixed
_refine_ls_matrix_type full
_refine_ls_number_parameters 455
_refine_ls_number_reflns 7680
_refine_ls_number_restraints 20
_refine_ls_restrained_S_all 1.042
_refine_ls_R_factor_all 0.0824
_refine_ls_R_factor_gt 0.0589
_refine_ls_shift/su_max 0.001
_refine_ls_shift/su_mean 0.000
_refine_ls_structure_factor_coef Fsqd
_refine_ls_weighting_details 'calc w=1/[\s^2^(Fo^2^)+(0.0469P)^2^+1.1308P] where P=(Fo^2^+2Fc^2^)/3'
_refine_ls_weighting_scheme calc
_refine_ls_wR_factor_gt 0.1264
_refine_ls_wR_factor_ref 0.1375
_reflns_number_gt 5830
_reflns_number_total 7680
_reflns_threshold_expression >2sigma(I)
_cod_data_source_file c5ra14860j2.cif
_cod_data_source_block exp_830
_cod_database_code 7222409
_reflns_odcompleteness_completeness 99.77
_reflns_odcompleteness_iscentric 1
_reflns_odcompleteness_theta 26.32

loop_
_space_group_symop_id
_space_group_symop_operation_xyz
1 'x, y, z'
2 '-x, -y, -z'

loop_
_atom_site_label
_atom_site_type_symbol
_atom_site_fract_x
_atom_site_fract_y
_atom_site_fract_z
_atom_site_U_iso_or_equiv
_atom_site_adp_type
_atom_site_occupancy
_atom_site_symmetry_multiplicity
_atom_site_calc_flag
_atom_site_refinement_flags
_atom_site_disorder_assembly
_atom_site_disorder_group
O1 O 0.45967(13) 0.16082(11) -0.00615(8) 0.0204(3) Uani 1 1 d . . .
O2 O 0.53141(14) -0.06029(11) -0.25084(8) 0.0234(3) Uani 1 1 d . . .
N1 N 0.49479(16) 0.02326(13) -0.11560(10) 0.0191(4) Uani 1 1 d . . .
H1 H 0.4990 -0.0410 -0.0849 0.023 Uiso 1 1 calc R . .
N2 N 0.52922(16) 0.17808(14) -0.46576(10) 0.0204(4) Uani 1 1 d . . .
C16 C 0.49745(18) 0.54615(16) -0.15276(11) 0.0173(4) Uani 1 1 d . . .
N3 N 0.41410(15) 0.52700(13) -0.07911(9) 0.0169(4) Uani 1 1 d . . .
C15 C 0.53249(18) 0.43607(16) -0.19469(11) 0.0160(4) Uani 1 1 d . . .
C35 C 0.21977(19) 0.81245(17) -0.00003(12) 0.0219(4) Uani 1 1 d . . .
H35A H 0.2852 0.8600 -0.0223 0.026 Uiso 1 1 calc R . .
H35B H 0.1463 0.8526 -0.0163 0.026 Uiso 1 1 calc R . .
C1 C 0.50900(18) 0.02659(16) -0.20513(12) 0.0172(4) Uani 1 1 d . . .
C27 C 0.8597(2) -0.13781(18) -0.92604(13) 0.0249(5) Uani 1 1 d . . .
H27A H 0.7857 -0.1049 -0.9454 0.030 Uiso 1 1 calc R . .
H27B H 0.9235 -0.0905 -0.9525 0.030 Uiso 1 1 calc R . .
C5 C 0.54877(18) 0.12333(17) -0.39020(11) 0.0185(4) Uani 1 1 d . . .
H5 H 0.5961 0.0512 -0.3862 0.022 Uiso 1 1 calc R . .
C37 C 0.1767(2) 0.93330(18) 0.13658(13) 0.0243(5) Uani 1 1 d . . .
H37A H 0.2400 0.9814 0.1107 0.029 Uiso 1 1 calc R . .
H37B H 0.1011 0.9697 0.1213 0.029 Uiso 1 1 calc R . .
C19 C 0.67275(19) 0.53489(18) -0.29771(12) 0.0223(4) Uani 1 1 d . . .
H19 H 0.7338 0.5322 -0.3459 0.027 Uiso 1 1 calc R . .
C14 C 0.46507(17) 0.34878(16) -0.14400(11) 0.0153(4) Uani 1 1 d . . .
C4 C 0.47302(17) 0.13658(16) -0.08268(12) 0.0165(4) Uani 1 1 d . . .
C25 C 0.8101(2) 0.00568(18) -0.80125(12) 0.0244(5) Uani 1 1 d . . .
H25A H 0.8781 0.0498 -0.8240 0.029 Uiso 1 1 calc R . .
H25B H 0.7419 0.0389 -0.8276 0.029 Uiso 1 1 calc R . .
C8 C 0.45417(19) 0.28293(17) -0.44688(12) 0.0198(4) Uani 1 1 d . . .
C26 C 0.8424(2) -0.12417(18) -0.82828(13) 0.0244(5) Uani 1 1 d . . .
H26A H 0.7785 -0.1707 -0.8011 0.029 Uiso 1 1 calc R . .
H26B H 0.9165 -0.1554 -0.8082 0.029 Uiso 1 1 calc R . .
C36 C 0.20449(19) 0.80887(17) 0.09833(12) 0.0216(4) Uani 1 1 d . . .
H36A H 0.1392 0.7615 0.1214 0.026 Uiso 1 1 calc R . .
H36B H 0.2782 0.7706 0.1154 0.026 Uiso 1 1 calc R . .
C7 C 0.42466(18) 0.29302(16) -0.35599(11) 0.0170(4) Uani 1 1 d . . .
C33 C 0.35776(18) 0.61972(17) -0.01767(12) 0.0189(4) Uani 1 1 d . . .
H33A H 0.4169 0.6740 -0.0121 0.023 Uiso 1 1 calc R . .
H33B H 0.3344 0.5829 0.0385 0.023 Uiso 1 1 calc R . .
C11 C 0.2982(2) 0.47238(18) -0.37660(13) 0.0253(5) Uani 1 1 d . . .
H11 H 0.2440 0.5364 -0.3540 0.030 Uiso 1 1 calc R . .
C30 C 0.9313(2) -0.39729(18) -1.09381(13) 0.0270(5) Uani 1 1 d . . .
H30A H 1.0015 -0.4363 -1.0724 0.032 Uiso 1 1 calc R . .
H30B H 0.8637 -0.4431 -1.0735 0.032 Uiso 1 1 calc R . .
C21 C 0.5829(2) 0.13547(18) -0.55220(12) 0.0235(5) Uani 1 1 d . . .
H21A H 0.5266 0.1586 -0.5913 0.028 Uiso 1 1 calc R . .
H21B H 0.5957 0.0491 -0.5507 0.028 Uiso 1 1 calc R . .
C20 C 0.62357(18) 0.43088(17) -0.26791(12) 0.0186(4) Uani 1 1 d . . .
H20 H 0.6505 0.3591 -0.2960 0.022 Uiso 1 1 calc R . .
C39 C 0.1369(2) 1.0604(2) 0.27187(14) 0.0304(5) Uani 1 1 d . . .
H39A H 0.1953 1.1112 0.2421 0.036 Uiso 1 1 calc R . .
H39B H 0.0576 1.0926 0.2608 0.036 Uiso 1 1 calc R . .
C29 C 0.9018(2) -0.27214(19) -1.05652(13) 0.0278(5) Uani 1 1 d . . .
H29A H 0.8259 -0.2376 -1.0723 0.033 Uiso 1 1 calc R . .
H29B H 0.9642 -0.2237 -1.0835 0.033 Uiso 1 1 calc R . .
C28 C 0.8914(2) -0.26460(18) -0.95860(13) 0.0243(5) Uani 1 1 d . . .
H28A H 0.8296 -0.3133 -0.9310 0.029 Uiso 1 1 calc R . .
H28B H 0.9677 -0.2968 -0.9423 0.029 Uiso 1 1 calc R . .
C13 C 0.39669(18) 0.40913(16) -0.07404(11) 0.0159(4) Uani 1 1 d . . .
H13 H 0.3458 0.3742 -0.0296 0.019 Uiso 1 1 calc R . .
C18 C 0.6323(2) 0.64403(18) -0.25664(13) 0.0244(5) Uani 1 1 d . . .
H18 H 0.6652 0.7128 -0.2791 0.029 Uiso 1 1 calc R . .
C34 C 0.24654(19) 0.69085(17) -0.04389(12) 0.0211(4) Uani 1 1 d . . .
H34A H 0.1771 0.6462 -0.0281 0.025 Uiso 1 1 calc R . .
H34B H 0.2599 0.7024 -0.1061 0.025 Uiso 1 1 calc R . .
C38 C 0.1666(2) 0.93566(19) 0.23433(13) 0.0283(5) Uani 1 1 d . . .
H38A H 0.2425 0.9006 0.2497 0.034 Uiso 1 1 calc R . .
H38B H 0.1041 0.8867 0.2603 0.034 Uiso 1 1 calc R . .
C17 C 0.54468(19) 0.65138(17) -0.18368(12) 0.0214(4) Uani 1 1 d . . .
H17 H 0.5181 0.7236 -0.1561 0.026 Uiso 1 1 calc R . .
C6 C 0.48857(18) 0.18974(16) -0.32023(12) 0.0164(4) Uani 1 1 d . . .
C3 C 0.47234(17) 0.22155(16) -0.15764(11) 0.0150(4) Uani 1 1 d . . .
C12 C 0.34309(19) 0.38840(17) -0.32100(12) 0.0204(4) Uani 1 1 d . . .
H12 H 0.3194 0.3953 -0.2615 0.024 Uiso 1 1 calc R . .
C10 C 0.3327(2) 0.46280(19) -0.46636(13) 0.0281(5) Uani 1 1 d . . .
H10 H 0.3027 0.5218 -0.5020 0.034 Uiso 1 1 calc R . .
C2 C 0.49022(17) 0.15610(16) -0.23087(11) 0.0150(4) Uani 1 1 d . . .
C31 C 0.9568(2) -0.3980(2) -1.19222(14) 0.0350(6) Uani 1 1 d . . .
H31A H 0.8877 -0.3564 -1.2135 0.042 Uiso 1 1 calc R . .
H31B H 1.0261 -0.3545 -1.2124 0.042 Uiso 1 1 calc R . .
C24 C 0.7780(2) 0.02525(18) -0.70412(12) 0.0237(5) Uani 1 1 d . . .
H24A H 0.8462 -0.0061 -0.6771 0.028 Uiso 1 1 calc R . .
H24B H 0.7098 -0.0182 -0.6806 0.028 Uiso 1 1 calc R . .
C9 C 0.4098(2) 0.36830(18) -0.50286(13) 0.0249(5) Uani 1 1 d . . .
H9 H 0.4316 0.3614 -0.5625 0.030 Uiso 1 1 calc R . .
C23 C 0.7459(2) 0.15710(19) -0.68290(13) 0.0292(5) Uani 1 1 d . . .
H23A H 0.6828 0.1892 -0.7146 0.035 Uiso 1 1 calc R . .
H23B H 0.8165 0.1986 -0.7033 0.035 Uiso 1 1 calc R . .
C22 C 0.7028(2) 0.18397(19) -0.58696(13) 0.0271(5) Uani 1 1 d . . .
H22A H 0.7637 0.1490 -0.5543 0.033 Uiso 1 1 calc R . .
H22B H 0.6938 0.2696 -0.5789 0.033 Uiso 1 1 calc R . .
C40 C 0.1373(3) 1.0650(3) 0.36721(17) 0.0552(8) Uani 1 1 d . . .
H40A H 0.0880 1.0050 0.3954 0.066 Uiso 1 1 calc R . .
H40B H 0.2195 1.0423 0.3767 0.066 Uiso 1 1 calc R . .
C41 C 0.0931(2) 1.1813(2) 0.41122(15) 0.0396(6) Uani 1 1 d . . .
H41A H 0.0088 1.2016 0.4059 0.047 Uiso 1 1 calc R . .
H41B H 0.1386 1.2428 0.3813 0.047 Uiso 1 1 calc R . .
C32 C 0.9818(3) -0.5217(2) -1.23002(15) 0.0399(6) Uani 1 1 d . . .
H32A H 0.9990 -0.5157 -1.2919 0.060 Uiso 1 1 calc R . .
H32B H 0.9121 -0.5642 -1.2128 0.060 Uiso 1 1 calc R . .
H32C H 1.0501 -0.5637 -1.2094 0.060 Uiso 1 1 calc R . .
C42 C 0.1034(3) 1.1823(3) 0.50526(19) 0.0735(11) Uani 1 1 d . A .
H42A H 0.0632 1.1162 0.5335 0.088 Uiso 1 1 calc R . .
H42B H 0.1885 1.1663 0.5093 0.088 Uiso 1 1 calc R . .
C43 C 0.0544(3) 1.2912(3) 0.5555(2) 0.0716(10) Uani 1 1 d U . .
H43A H 0.0746 1.2820 0.6130 0.086 Uiso 0.751(7) 1 calc PR A 1
H43B H 0.0920 1.3590 0.5278 0.086 Uiso 0.751(7) 1 calc PR A 1
H43C H -0.0020 1.2653 0.6045 0.086 Uiso 0.249(7) 1 calc PR A 2
H43D H 0.1217 1.3164 0.5788 0.086 Uiso 0.249(7) 1 calc PR A 2
C44 C -0.0785(4) 1.3149(4) 0.5623(3) 0.0652(16) Uani 0.751(7) 1 d PU A 1
H44A H -0.0978 1.3423 0.5074 0.098 Uiso 0.751(7) 1 calc PR A 1
H44B H -0.1090 1.3748 0.6049 0.098 Uiso 0.751(7) 1 calc PR A 1
H44C H -0.1150 1.2428 0.5790 0.098 Uiso 0.751(7) 1 calc PR A 1
C45 C -0.0043(16) 1.3958(15) 0.5235(8) 0.079(4) Uani 0.249(7) 1 d PU A 2
H45A H -0.0467 1.3753 0.4790 0.118 Uiso 0.249(7) 1 calc PR A 2
H45B H 0.0547 1.4486 0.5001 0.118 Uiso 0.249(7) 1 calc PR A 2
H45C H -0.0609 1.4345 0.5696 0.118 Uiso 0.249(7) 1 calc PR A 2

loop_
_atom_site_aniso_label
_atom_site_aniso_U_11
_atom_site_aniso_U_22
_atom_site_aniso_U_33
_atom_site_aniso_U_23
_atom_site_aniso_U_13
_atom_site_aniso_U_12
O1 0.0308(8) 0.0166(7) 0.0134(7) 0.0003(5) -0.0029(6) -0.0025(6)
O2 0.0348(9) 0.0141(7) 0.0209(7) -0.0031(6) -0.0045(6) -0.0002(6)
N1 0.0310(10) 0.0107(8) 0.0159(8) 0.0020(6) -0.0056(7) -0.0018(7)
N2 0.0283(10) 0.0204(9) 0.0124(8) -0.0020(6) -0.0026(7) -0.0025(7)
C16 0.0224(11) 0.0151(9) 0.0152(9) -0.0006(7) -0.0070(8) -0.0001(8)
N3 0.0219(9) 0.0130(8) 0.0152(8) -0.0027(6) -0.0026(7) 0.0011(7)
C15 0.0196(10) 0.0145(9) 0.0145(9) 0.0007(7) -0.0057(8) -0.0001(8)
C35 0.0224(11) 0.0179(10) 0.0245(10) -0.0041(8) -0.0046(8) 0.0039(8)
C1 0.0176(10) 0.0171(10) 0.0172(9) -0.0013(8) -0.0035(8) -0.0022(8)
C27 0.0231(11) 0.0271(11) 0.0242(11) -0.0057(9) -0.0039(9) 0.0000(9)
C5 0.0240(11) 0.0154(9) 0.0165(9) -0.0015(7) -0.0036(8) -0.0026(8)
C37 0.0236(12) 0.0215(11) 0.0267(11) -0.0075(8) -0.0023(9) 0.0013(9)
C19 0.0250(12) 0.0246(11) 0.0171(10) 0.0015(8) -0.0019(8) -0.0054(9)
C14 0.0195(10) 0.0132(9) 0.0141(9) 0.0003(7) -0.0056(8) -0.0006(8)
C4 0.0186(10) 0.0143(9) 0.0170(10) 0.0004(7) -0.0030(8) -0.0035(8)
C25 0.0243(12) 0.0281(11) 0.0197(10) -0.0041(8) -0.0002(8) -0.0022(9)
C8 0.0233(11) 0.0183(10) 0.0187(10) -0.0012(8) -0.0041(8) -0.0054(8)
C26 0.0213(11) 0.0264(11) 0.0243(11) -0.0031(8) -0.0013(9) -0.0017(9)
C36 0.0215(11) 0.0174(10) 0.0253(11) -0.0044(8) -0.0038(8) 0.0010(8)
C7 0.0198(10) 0.0163(10) 0.0157(9) 0.0001(7) -0.0035(8) -0.0047(8)
C33 0.0225(11) 0.0167(10) 0.0173(9) -0.0063(7) -0.0032(8) 0.0005(8)
C11 0.0274(12) 0.0209(11) 0.0274(11) -0.0004(8) -0.0072(9) 0.0033(9)
C30 0.0273(12) 0.0248(11) 0.0294(11) -0.0076(9) -0.0053(9) -0.0022(9)
C21 0.0305(12) 0.0252(11) 0.0144(9) -0.0053(8) -0.0008(8) -0.0051(9)
C20 0.0210(11) 0.0180(10) 0.0166(9) -0.0024(7) -0.0041(8) 0.0002(8)
C39 0.0277(13) 0.0309(12) 0.0312(12) -0.0131(9) -0.0011(9) 0.0000(10)
C29 0.0290(13) 0.0273(12) 0.0277(11) -0.0073(9) -0.0071(9) 0.0000(9)
C28 0.0217(11) 0.0257(11) 0.0257(11) -0.0048(8) -0.0030(9) -0.0040(9)
C13 0.0201(10) 0.0141(9) 0.0138(9) 0.0010(7) -0.0040(8) -0.0015(8)
C18 0.0312(12) 0.0173(10) 0.0260(11) 0.0049(8) -0.0057(9) -0.0079(9)
C34 0.0220(11) 0.0206(10) 0.0206(10) -0.0052(8) -0.0052(8) 0.0013(8)
C38 0.0271(12) 0.0279(12) 0.0290(11) -0.0093(9) -0.0049(9) 0.0044(9)
C17 0.0276(12) 0.0130(10) 0.0240(10) -0.0016(8) -0.0051(9) -0.0030(8)
C6 0.0199(10) 0.0128(9) 0.0169(9) -0.0010(7) -0.0035(8) -0.0033(8)
C3 0.0155(10) 0.0149(9) 0.0137(9) 0.0008(7) -0.0020(7) 0.0004(7)
C12 0.0239(11) 0.0193(10) 0.0185(10) -0.0012(8) -0.0050(8) -0.0021(8)
C10 0.0358(13) 0.0250(11) 0.0255(11) 0.0076(9) -0.0129(10) -0.0015(10)
C2 0.0162(10) 0.0132(9) 0.0156(9) 0.0006(7) -0.0026(7) -0.0017(7)
C31 0.0460(15) 0.0316(13) 0.0285(12) -0.0097(9) -0.0105(11) 0.0004(11)
C24 0.0259(12) 0.0255(11) 0.0189(10) -0.0031(8) -0.0007(8) -0.0033(9)
C9 0.0314(13) 0.0275(11) 0.0168(10) 0.0025(8) -0.0062(9) -0.0057(9)
C23 0.0366(14) 0.0255(12) 0.0230(11) -0.0032(9) 0.0054(9) -0.0090(10)
C22 0.0342(13) 0.0247(11) 0.0219(11) -0.0058(8) 0.0016(9) -0.0087(10)
C40 0.073(2) 0.0519(17) 0.0409(15) -0.0251(13) -0.0264(15) 0.0273(15)
C41 0.0386(15) 0.0428(15) 0.0366(13) -0.0186(11) 0.0004(11) -0.0072(12)
C32 0.0495(17) 0.0357(14) 0.0334(13) -0.0097(10) -0.0046(11) -0.0012(12)
C42 0.083(3) 0.090(3) 0.0479(18) -0.0413(17) -0.0236(17) 0.022(2)
C43 0.0651(19) 0.086(2) 0.063(2) -0.0476(18) -0.0114(17) 0.0064(18)
C44 0.061(2) 0.078(3) 0.054(3) -0.043(2) -0.012(2) 0.015(2)
C45 0.093(10) 0.101(8) 0.041(7) -0.032(6) -0.015(6) 0.007(7)

loop_
_atom_type_symbol
_atom_type_description
_atom_type_scat_dispersion_real
_atom_type_scat_dispersion_imag
_atom_type_scat_source
C C 0.0033 0.0016 'International Tables Vol C Tables 4.2.6.8 and 6.1.1.4'
H H 0.0000 0.0000 'International Tables Vol C Tables 4.2.6.8 and 6.1.1.4'
N N 0.0061 0.0033 'International Tables Vol C Tables 4.2.6.8 and 6.1.1.4'
O O 0.0106 0.0060 'International Tables Vol C Tables 4.2.6.8 and 6.1.1.4'

loop_
_geom_angle_atom_site_label_1
_geom_angle_atom_site_label_2
_geom_angle_atom_site_label_3
_geom_angle
C1 N1 H1 124.6
C4 N1 H1 124.6
C4 N1 C1 110.84(15)
C5 N2 C8 108.66(16)
C5 N2 C21 125.46(17)
C8 N2 C21 125.83(16)
N3 C16 C15 107.92(16)
N3 C16 C17 129.25(17)
C17 C16 C15 122.82(18)
C16 N3 C33 124.35(15)
C13 N3 C16 108.67(15)
C13 N3 C33 126.98(16)
C16 C15 C14 106.82(16)
C20 C15 C16 118.56(17)
C20 C15 C14 134.48(17)
H35A C35 H35B 107.5
C36 C35 H35A 108.4
C36 C35 H35B 108.4
C36 C35 C34 115.40(16)
C34 C35 H35A 108.4
C34 C35 H35B 108.4
O2 C1 N1 124.77(17)
O2 C1 C2 128.79(17)
N1 C1 C2 106.43(15)
H27A C27 H27B 107.5
C26 C27 H27A 108.4
C26 C27 H27B 108.4
C28 C27 H27A 108.4
C28 C27 H27B 108.4
C28 C27 C26 115.52(17)
N2 C5 H5 124.6
N2 C5 C6 110.73(17)
C6 C5 H5 124.6
H37A C37 H37B 107.6
C36 C37 H37A 108.7
C36 C37 H37B 108.7
C38 C37 H37A 108.7
C38 C37 H37B 108.7
C38 C37 C36 114.21(17)
C20 C19 H19 119.3
C20 C19 C18 121.30(19)
C18 C19 H19 119.3
C15 C14 C3 128.44(17)
C13 C14 C15 106.01(16)
C13 C14 C3 125.38(17)
O1 C4 N1 125.19(16)
O1 C4 C3 127.59(17)
N1 C4 C3 107.20(15)
H25A C25 H25B 107.5
C26 C25 H25A 108.5
C26 C25 H25B 108.5
C24 C25 H25A 108.5
C24 C25 H25B 108.5
C24 C25 C26 115.10(17)
N2 C8 C7 108.23(16)
N2 C8 C9 129.41(18)
C9 C8 C7 122.36(19)
C27 C26 H26A 109.2
C27 C26 H26B 109.2
C25 C26 C27 112.02(16)
C25 C26 H26A 109.2
C25 C26 H26B 109.2
H26A C26 H26B 107.9
C35 C36 H36A 109.2
C35 C36 H36B 109.2
C37 C36 C35 111.90(16)
C37 C36 H36A 109.2
C37 C36 H36B 109.2
H36A C36 H36B 107.9
C8 C7 C6 106.37(16)
C12 C7 C8 118.85(17)
C12 C7 C6 134.71(17)
N3 C33 H33A 108.9
N3 C33 H33B 108.9
N3 C33 C34 113.37(15)
H33A C33 H33B 107.7
C34 C33 H33A 108.9
C34 C33 H33B 108.9
C12 C11 H11 119.4
C12 C11 C10 121.27(19)
C10 C11 H11 119.4
H30A C30 H30B 107.7
C29 C30 H30A 108.9
C29 C30 H30B 108.9
C31 C30 H30A 108.9
C31 C30 H30B 108.9
C31 C30 C29 113.29(18)
N2 C21 H21A 109.0
N2 C21 H21B 109.0
N2 C21 C22 113.10(16)
H21A C21 H21B 107.8
C22 C21 H21A 109.0
C22 C21 H21B 109.0
C15 C20 H20 120.6
C19 C20 C15 118.72(18)
C19 C20 H20 120.6
H39A C39 H39B 107.6
C38 C39 H39A 108.7
C38 C39 H39B 108.7
C40 C39 H39A 108.7
C40 C39 H39B 108.7
C40 C39 C38 114.10(19)
C30 C29 H29A 108.4
C30 C29 H29B 108.4
C30 C29 C28 115.64(17)
H29A C29 H29B 107.4
C28 C29 H29A 108.4
C28 C29 H29B 108.4
C27 C28 C29 112.67(17)
C27 C28 H28A 109.1
C27 C28 H28B 109.1
C29 C28 H28A 109.1
C29 C28 H28B 109.1
H28A C28 H28B 107.8
N3 C13 C14 110.55(16)
N3 C13 H13 124.7
C14 C13 H13 124.7
C19 C18 H18 119.4
C17 C18 C19 121.24(18)
C17 C18 H18 119.4
C35 C34 H34A 109.4
C35 C34 H34B 109.4
C33 C34 C35 111.37(16)
C33 C34 H34A 109.4
C33 C34 H34B 109.4
H34A C34 H34B 108.0
C37 C38 C39 113.67(17)
C37 C38 H38A 108.8
C37 C38 H38B 108.8
C39 C38 H38A 108.8
C39 C38 H38B 108.8
H38A C38 H38B 107.7
C16 C17 H17 121.4
C18 C17 C16 117.27(18)
C18 C17 H17 121.4
C5 C6 C7 105.98(16)
C5 C6 C2 124.60(17)
C2 C6 C7 129.40(17)
C14 C3 C4 120.00(15)
C2 C3 C14 131.92(16)
C2 C3 C4 107.81(16)
C7 C12 H12 120.7
C11 C12 C7 118.67(18)
C11 C12 H12 120.7
C11 C10 H10 119.3
C9 C10 C11 121.50(18)
C9 C10 H10 119.3
C6 C2 C1 120.31(16)
C3 C2 C1 107.63(15)
C3 C2 C6 131.99(17)
C30 C31 H31A 108.8
C30 C31 H31B 108.8
H31A C31 H31B 107.7
C32 C31 C30 113.81(19)
C32 C31 H31A 108.8
C32 C31 H31B 108.8
C25 C24 H24A 109.3
C25 C24 H24B 109.3
C25 C24 C23 111.63(16)
H24A C24 H24B 108.0
C23 C24 H24A 109.3
C23 C24 H24B 109.3
C8 C9 H9 121.4
C10 C9 C8 117.26(19)
C10 C9 H9 121.4
C24 C23 H23A 108.5
C24 C23 H23B 108.5
C24 C23 C22 115.05(17)
H23A C23 H23B 107.5
C22 C23 H23A 108.5
C22 C23 H23B 108.5
C21 C22 C23 112.16(17)
C21 C22 H22A 109.2
C21 C22 H22B 109.2
C23 C22 H22A 109.2
C23 C22 H22B 109.2
H22A C22 H22B 107.9
C39 C40 H40A 108.0
C39 C40 H40B 108.0
H40A C40 H40B 107.2
C41 C40 C39 117.4(2)
C41 C40 H40A 108.0
C41 C40 H40B 108.0
C40 C41 H41A 108.6
C40 C41 H41B 108.6
C40 C41 C42 114.8(2)
H41A C41 H41B 107.6
C42 C41 H41A 108.6
C42 C41 H41B 108.6
C31 C32 H32A 109.5
C31 C32 H32B 109.5
C31 C32 H32C 109.5
H32A C32 H32B 109.5
H32A C32 H32C 109.5
H32B C32 H32C 109.5
C41 C42 H42A 107.7
C41 C42 H42B 107.7
H42A C42 H42B 107.1
C43 C42 C41 118.5(3)
C43 C42 H42A 107.7
C43 C42 H42B 107.7
C42 C43 H43A 109.2
C42 C43 H43B 109.2
C42 C43 H43C 105.9
C42 C43 H43D 105.9
H43A C43 H43B 107.9
H43A C43 H43C 57.7
H43A C43 H43D 49.3
H43B C43 H43C 144.9
H43B C43 H43D 62.7
H43C C43 H43D 106.2
C44 C43 C42 111.9(3)
C44 C43 H43A 109.2
C44 C43 H43B 109.2
C44 C43 H43C 57.1
C44 C43 H43D 141.6
C45 C43 C42 125.8(6)
C45 C43 H43A 124.8
C45 C43 H43B 53.0
C45 C43 H43C 105.9
C45 C43 H43D 105.9
C45 C43 C44 56.3(8)
C43 C44 H44A 109.5
C43 C44 H44B 109.5
C43 C44 H44C 109.5
C43 C45 H45A 109.5
C43 C45 H45B 109.5
C43 C45 H45C 109.5
H45A C45 H45B 109.5
H45A C45 H45C 109.5
H45B C45 H45C 109.5

loop_
_geom_bond_atom_site_label_1
_geom_bond_atom_site_label_2
_geom_bond_distance
O1 C4 1.222(2)
O2 C1 1.212(2)
N1 H1 0.8600
N1 C1 1.389(2)
N1 C4 1.375(2)
N2 C5 1.363(2)
N2 C8 1.385(3)
N2 C21 1.462(2)
C16 N3 1.387(2)
C16 C15 1.409(3)
C16 C17 1.394(3)
N3 C33 1.461(2)
N3 C13 1.363(2)
C15 C14 1.445(3)
C15 C20 1.402(3)
C35 H35A 0.9700
C35 H35B 0.9700
C35 C36 1.526(3)
C35 C34 1.531(3)
C1 C2 1.506(2)
C27 H27A 0.9700
C27 H27B 0.9700
C27 C26 1.526(3)
C27 C28 1.519(3)
C5 H5 0.9300
C5 C6 1.383(3)
C37 H37A 0.9700
C37 H37B 0.9700
C37 C36 1.524(3)
C37 C38 1.522(3)
C19 H19 0.9300
C19 C20 1.387(3)
C19 C18 1.402(3)
C14 C13 1.381(3)
C14 C3 1.449(2)
C4 C3 1.497(2)
C25 H25A 0.9700
C25 H25B 0.9700
C25 C26 1.526(3)
C25 C24 1.525(3)
C8 C7 1.415(3)
C8 C9 1.396(3)
C26 H26A 0.9700
C26 H26B 0.9700
C36 H36A 0.9700
C36 H36B 0.9700
C7 C6 1.452(3)
C7 C12 1.397(3)
C33 H33A 0.9700
C33 H33B 0.9700
C33 C34 1.525(3)
C11 H11 0.9300
C11 C12 1.384(3)
C11 C10 1.402(3)
C30 H30A 0.9700
C30 H30B 0.9700
C30 C29 1.526(3)
C30 C31 1.524(3)
C21 H21A 0.9700
C21 H21B 0.9700
C21 C22 1.521(3)
C20 H20 0.9300
C39 H39A 0.9700
C39 H39B 0.9700
C39 C38 1.524(3)
C39 C40 1.503(3)
C29 H29A 0.9700
C29 H29B 0.9700
C29 C28 1.528(3)
C28 H28A 0.9700
C28 H28B 0.9700
C13 H13 0.9300
C18 H18 0.9300
C18 C17 1.376(3)
C34 H34A 0.9700
C34 H34B 0.9700
C38 H38A 0.9700
C38 H38B 0.9700
C17 H17 0.9300
C6 C2 1.447(2)
C3 C2 1.361(3)
C12 H12 0.9300
C10 H10 0.9300
C10 C9 1.372(3)
C31 H31A 0.9700
C31 H31B 0.9700
C31 C32 1.512(3)
C24 H24A 0.9700
C24 H24B 0.9700
C24 C23 1.525(3)
C9 H9 0.9300
C23 H23A 0.9700
C23 H23B 0.9700
C23 C22 1.532(3)
C22 H22A 0.9700
C22 H22B 0.9700
C40 H40A 0.9700
C40 H40B 0.9700
C40 C41 1.497(3)
C41 H41A 0.9700
C41 H41B 0.9700
C41 C42 1.504(3)
C32 H32A 0.9600
C32 H32B 0.9600
C32 H32C 0.9600
C42 H42A 0.9700
C42 H42B 0.9700
C42 C43 1.483(4)
C43 H43A 0.9700
C43 H43B 0.9700
C43 H43C 0.9700
C43 H43D 0.9700
C43 C44 1.478(5)
C43 C45 1.411(15)
C44 H44A 0.9600
C44 H44B 0.9600
C44 H44C 0.9600
C45 H45A 0.9600
C45 H45B 0.9600
C45 H45C 0.9600

loop_
_geom_torsion_atom_site_label_1
_geom_torsion_atom_site_label_2
_geom_torsion_atom_site_label_3
_geom_torsion_atom_site_label_4
_geom_torsion
O1 C4 C3 C14 5.5(3)
O1 C4 C3 C2 -179.9(2)
O2 C1 C2 C6 5.0(3)
O2 C1 C2 C3 -177.5(2)
N1 C1 C2 C6 -174.60(17)
N1 C1 C2 C3 2.9(2)
N1 C4 C3 C14 -173.04(17)
N1 C4 C3 C2 1.6(2)
N2 C5 C6 C7 1.2(2)
N2 C5 C6 C2 179.68(18)
N2 C8 C7 C6 1.4(2)
N2 C8 C7 C12 -175.92(18)
N2 C8 C9 C10 177.8(2)
N2 C21 C22 C23 -169.60(17)
C16 N3 C33 C34 84.6(2)
C16 N3 C13 C14 -1.2(2)
C16 C15 C14 C13 -1.6(2)
C16 C15 C14 C3 -177.06(17)
C16 C15 C20 C19 -2.0(3)
N3 C16 C15 C14 1.0(2)
N3 C16 C15 C20 -175.31(16)
N3 C16 C17 C18 176.34(19)
N3 C33 C34 C35 -158.25(16)
C15 C16 N3 C33 179.09(16)
C15 C16 N3 C13 0.1(2)
C15 C16 C17 C18 -2.4(3)
C15 C14 C13 N3 1.8(2)
C15 C14 C3 C4 136.85(19)
C15 C14 C3 C2 -36.3(3)
C1 N1 C4 O1 -178.25(19)
C1 N1 C4 C3 0.3(2)
C5 N2 C8 C7 -0.8(2)
C5 N2 C8 C9 179.8(2)
C5 N2 C21 C22 -90.3(2)
C5 C6 C2 C1 -27.6(3)
C5 C6 C2 C3 155.6(2)
C19 C18 C17 C16 -0.4(3)
C14 C15 C20 C19 -177.02(19)
C14 C3 C2 C1 171.05(19)
C14 C3 C2 C6 -11.8(4)
C4 N1 C1 O2 178.47(19)
C4 N1 C1 C2 -1.9(2)
C4 C3 C2 C1 -2.7(2)
C4 C3 C2 C6 174.4(2)
C25 C24 C23 C22 175.40(19)
C8 N2 C5 C6 -0.3(2)
C8 N2 C21 C22 86.9(2)
C8 C7 C6 C5 -1.6(2)
C8 C7 C6 C2 180.00(19)
C8 C7 C12 C11 -2.8(3)
C26 C27 C28 C29 177.44(18)
C26 C25 C24 C23 -179.51(18)
C36 C35 C34 C33 -55.4(2)
C36 C37 C38 C39 -179.13(18)
C7 C8 C9 C10 -1.6(3)
C7 C6 C2 C1 150.54(19)
C7 C6 C2 C3 -26.3(4)
C33 N3 C13 C14 179.84(17)
C11 C10 C9 C8 -1.1(3)
C30 C29 C28 C27 -178.95(18)
C21 N2 C5 C6 177.29(18)
C21 N2 C8 C7 -178.33(18)
C21 N2 C8 C9 2.2(3)
C20 C15 C14 C13 173.8(2)
C20 C15 C14 C3 -1.7(3)
C20 C19 C18 C17 1.9(3)
C39 C40 C41 C42 -176.2(3)
C29 C30 C31 C32 -178.0(2)
C28 C27 C26 C25 -179.62(18)
C13 N3 C33 C34 -96.6(2)
C13 C14 C3 C4 -37.7(3)
C13 C14 C3 C2 149.1(2)
C18 C19 C20 C15 -0.6(3)
C34 C35 C36 C37 -179.32(17)
C38 C37 C36 C35 -177.17(18)
C38 C39 C40 C41 -172.1(2)
C17 C16 N3 C33 0.2(3)
C17 C16 N3 C13 -178.75(19)
C17 C16 C15 C14 179.91(17)
C17 C16 C15 C20 3.6(3)
C6 C7 C12 C11 -179.2(2)
C3 C14 C13 N3 177.37(16)
C12 C7 C6 C5 175.2(2)
C12 C7 C6 C2 -3.2(4)
C12 C11 C10 C9 1.8(3)
C10 C11 C12 C7 0.2(3)
C31 C30 C29 C28 -172.4(2)
C24 C25 C26 C27 173.68(18)
C24 C23 C22 C21 -65.6(3)
C9 C8 C7 C6 -179.08(19)
C9 C8 C7 C12 3.6(3)
C40 C39 C38 C37 -175.0(2)
C40 C41 C42 C43 -176.0(3)
C41 C42 C43 C44 64.6(5)
C41 C42 C43 C45 1.2(12)
